data_4322951
loop_
_publ_author_name
'Rafael Us\'on'
'Miguel A. Us\'on'
'Santiago Herrero'
'Luis Rello'

_publ_section_title
;
 Single-Thiolato-Bridged Pd2 or PdPt Binuclear Compounds: Crystal
 Structure of [{Pd(C6F5)phen}(\m-SC6F5){Pt(C6F5)dppe}]SO3CF3.CH2Cl2
;
_journal_name_full 'Inorganic Chemistry'
_journal_page_first 4473
_journal_page_last 4476
_journal_paper_doi 10.1021/ic980015m
_journal_volume 37
_journal_year 1998
_chemical_formula_sum 'C58 H34 Cl2 F18 N2 O3 P2 Pd Pt S2'
_chemical_formula_weight 1647.32
_chemical_name_systematic
; 
 ? 
;
_space_group_IT_number 2
_symmetry_cell_setting triclinic
_symmetry_space_group_name_Hall '-P 1'
_symmetry_space_group_name_H-M 'P -1'
_atom_sites_solution_hydrogens geom
_atom_sites_solution_primary direct
_atom_sites_solution_secondary difmap
_audit_creation_method SHELXL
_cell_angle_alpha 88.24(6)
_cell_angle_beta 77.04(5)
_cell_angle_gamma 88.46(4)
_cell_formula_units_Z 2
_cell_length_a 11.949(4)
_cell_length_b 14.380(6)
_cell_length_c 17.372(7)
_cell_measurement_reflns_used 36
_cell_measurement_temperature 200(2)
_cell_measurement_theta_max 29.77
_cell_measurement_theta_min 20.59
_cell_volume 2907(2)
_computing_cell_refinement 'Stoe DIF4'
_computing_data_collection 'Stoe DIF4'
_computing_data_reduction 'Stoe REDU4'
_computing_molecular_graphics 'Siemens SHELXTL-PLUS'
_computing_publication_material 'SHELXL-93 (Sheldrick, 1993)'
_computing_structure_refinement 'SHELXL-93 (Sheldrick, 1993)'
_computing_structure_solution 'Siemens SHELXTL-PLUS'
_diffrn_ambient_temperature 200(2)
_diffrn_measurement_device 'Stoe-Siemens AED2'
_diffrn_measurement_method \w/\2q
_diffrn_radiation_monochromator graphite
_diffrn_radiation_source 'fine-focus sealed tube'
_diffrn_radiation_type MoK\a
_diffrn_radiation_wavelength 0.71073
_diffrn_reflns_av_R_equivalents 0.0212
_diffrn_reflns_av_sigmaI/netI 0.0283
_diffrn_reflns_limit_h_max 13
_diffrn_reflns_limit_h_min 0
_diffrn_reflns_limit_k_max 16
_diffrn_reflns_limit_k_min -16
_diffrn_reflns_limit_l_max 19
_diffrn_reflns_limit_l_min -19
_diffrn_reflns_number 9625
_diffrn_reflns_theta_max 24.01
_diffrn_reflns_theta_min 1.75
_diffrn_standards_decay_% 'no decay'
_diffrn_standards_interval_time '180 min.'
_diffrn_standards_number 3
_exptl_absorpt_coefficient_mu 3.037
_exptl_absorpt_correction_T_max 1.000
_exptl_absorpt_correction_T_min .678
_exptl_absorpt_correction_type '12 psi-scans, ellipsoid correction'
_exptl_crystal_colour yellow
_exptl_crystal_density_diffrn 1.882
_exptl_crystal_description parallelopipeds
_exptl_crystal_F_000 1604
_exptl_crystal_size_max 0.60
_exptl_crystal_size_mid 0.40
_exptl_crystal_size_min 0.40
_refine_diff_density_max 1.359
_refine_diff_density_min -0.886
_refine_diff_density_rms 0.084
_refine_ls_extinction_method none
_refine_ls_goodness_of_fit_all 1.051
_refine_ls_goodness_of_fit_obs 1.067
_refine_ls_matrix_type full
_refine_ls_number_parameters 875
_refine_ls_number_reflns 9111
_refine_ls_number_restraints 43
_refine_ls_restrained_S_all 1.052
_refine_ls_restrained_S_obs 1.066
_refine_ls_R_factor_all 0.0380
_refine_ls_R_factor_obs 0.0282
_refine_ls_shift/esd_max 0.000
_refine_ls_shift/esd_mean 0.000
_refine_ls_structure_factor_coef Fsqd
_refine_ls_weighting_details 'w=1/[\s^2^(Fo^2^)+(0.0366P)^2^+2.2870P] where P=(Fo^2^+2Fc^2^)/3'
_refine_ls_weighting_scheme calc
_refine_ls_wR_factor_all 0.0658
_refine_ls_wR_factor_obs 0.0617
_reflns_number_observed 7931
_reflns_number_total 9112
_reflns_observed_criterion >2sigma(I)
_cod_data_source_file ic980015m.cif
_cod_data_source_block luis
_cod_depositor_comments
;
The following automatic conversions were performed:

'_refine_ls_weighting_scheme' value 'calc
w=1/[\s^2^(Fo^2^)+(0.0366P)^2^+2.2870P] where P=(Fo^2^+2Fc^2^)/3' was
changed to 'calc'. New tag '_refine_ls_weighting_details' was
created. The value of the new tag was set to
'w=1/[\s^2^(Fo^2^)+(0.0366P)^2^+2.2870P] where P=(Fo^2^+2Fc^2^)/3'.

Automatic conversion script
Id: cif_fix_values 3143 2015-03-26 13:38:13Z robertas 
;
_cod_original_cell_volume 2907.2(20)
_cod_database_code 4322951

loop_
_symmetry_equiv_pos_as_xyz
'x, y, z'
'-x, -y, -z'

loop_
_atom_site_aniso_label
_atom_site_aniso_U_11
_atom_site_aniso_U_22
_atom_site_aniso_U_33
_atom_site_aniso_U_23
_atom_site_aniso_U_13
_atom_site_aniso_U_12
Pt 0.02348(9) 0.02329(9) 0.02031(9) -0.00101(6) -0.00581(6) 0.00286(6)
Pd 0.0280(2) 0.0239(2) 0.0208(2) -0.00023(13) -0.00185(14) -0.00115(14)
N1 0.029(2) 0.027(2) 0.026(2) 0.003(2) -0.005(2) -0.001(2)
C51 0.031(2) 0.035(3) 0.030(3) 0.000(2) -0.005(2) -0.001(2)
C52 0.034(3) 0.046(3) 0.032(3) 0.004(2) 0.001(2) 0.001(2)
C53 0.031(3) 0.048(3) 0.042(3) 0.017(2) -0.002(2) -0.006(2)
C54 0.032(3) 0.033(3) 0.046(3) 0.005(2) -0.010(2) -0.002(2)
C55 0.049(3) 0.035(3) 0.063(4) 0.015(3) -0.013(3) -0.011(2)
C56 0.057(4) 0.027(3) 0.066(4) -0.001(3) -0.014(3) -0.011(2)
C57 0.047(3) 0.030(3) 0.047(3) -0.002(2) -0.011(3) -0.003(2)
C58 0.071(4) 0.031(3) 0.062(4) -0.015(3) -0.020(3) -0.003(3)
C59 0.065(4) 0.043(3) 0.042(3) -0.016(3) -0.006(3) 0.000(3)
C60 0.047(3) 0.041(3) 0.035(3) -0.011(2) -0.003(2) 0.000(2)
C61 0.036(3) 0.022(2) 0.039(3) 0.002(2) -0.011(2) 0.001(2)
C62 0.026(2) 0.027(2) 0.035(3) 0.007(2) -0.005(2) -0.003(2)
N2 0.036(2) 0.027(2) 0.031(2) -0.001(2) -0.006(2) -0.002(2)
P1 0.0309(6) 0.0279(6) 0.0236(6) -0.0040(5) -0.0096(5) 0.0049(5)
C1 0.039(3) 0.039(3) 0.027(3) -0.002(2) -0.014(2) 0.009(2)
C2 0.036(3) 0.034(3) 0.028(3) 0.000(2) -0.011(2) 0.009(2)
C11 0.035(3) 0.033(2) 0.029(3) -0.004(2) -0.014(2) 0.002(2)
C12 0.038(3) 0.046(3) 0.037(3) -0.012(2) -0.003(2) -0.008(2)
C13 0.051(3) 0.068(4) 0.039(3) -0.023(3) -0.008(3) -0.006(3)
C14 0.056(4) 0.042(3) 0.067(4) -0.015(3) -0.025(3) -0.003(3)
C15 0.073(4) 0.054(3) 0.047(4) 0.004(3) -0.018(3) -0.022(3)
C16 0.059(3) 0.048(3) 0.028(3) -0.003(2) -0.009(3) -0.012(3)
C21 0.032(2) 0.038(3) 0.022(2) -0.006(2) -0.007(2) 0.002(2)
C22 0.054(3) 0.039(3) 0.040(3) 0.007(2) -0.007(3) 0.011(2)
C23 0.059(4) 0.050(3) 0.054(4) 0.019(3) 0.011(3) -0.004(3)
C24 0.048(3) 0.059(4) 0.037(3) -0.003(3) 0.002(3) -0.011(3)
C25 0.034(3) 0.053(3) 0.044(3) -0.006(3) -0.005(2) 0.006(2)
C26 0.040(3) 0.036(3) 0.031(3) 0.001(2) -0.009(2) 0.004(2)
P2 0.0285(6) 0.0255(6) 0.0247(6) -0.0010(5) -0.0070(5) 0.0051(5)
C31 0.034(3) 0.027(2) 0.028(3) -0.002(2) -0.010(2) 0.013(2)
C32 0.041(3) 0.033(3) 0.035(3) -0.001(2) -0.010(2) 0.004(2)
C33 0.057(4) 0.029(3) 0.067(4) 0.004(3) -0.029(3) -0.001(2)
C34 0.067(4) 0.038(3) 0.066(4) -0.023(3) -0.033(3) 0.017(3)
C35 0.067(4) 0.055(4) 0.034(3) -0.019(3) -0.008(3) 0.015(3)
C36 0.052(3) 0.042(3) 0.032(3) -0.004(2) -0.013(2) 0.015(2)
C41 0.028(2) 0.035(3) 0.029(3) -0.003(2) -0.007(2) 0.000(2)
C42 0.029(3) 0.042(3) 0.055(3) 0.002(2) -0.009(2) 0.001(2)
C43 0.042(3) 0.049(3) 0.080(5) 0.011(3) -0.003(3) -0.009(3)
C44 0.029(3) 0.078(4) 0.066(4) -0.006(3) -0.007(3) -0.010(3)
C45 0.030(3) 0.068(4) 0.066(4) -0.004(3) -0.011(3) 0.013(3)
C46 0.033(3) 0.050(3) 0.053(3) 0.002(3) -0.012(3) 0.008(2)
C71 0.027(2) 0.031(2) 0.019(2) -0.003(2) -0.004(2) 0.006(2)
C72 0.033(3) 0.031(2) 0.022(2) -0.003(2) -0.001(2) 0.003(2)
F72 0.0312(14) 0.0382(15) 0.041(2) 0.0012(12) -0.0051(12) -0.0041(12)
C73 0.025(2) 0.045(3) 0.027(3) -0.007(2) -0.007(2) 0.006(2)
F73 0.0281(15) 0.061(2) 0.052(2) -0.0040(15) -0.0090(14) 0.0096(13)
C74 0.043(3) 0.030(3) 0.031(3) -0.005(2) -0.008(2) 0.014(2)
F74 0.053(2) 0.043(2) 0.069(2) -0.005(2) -0.019(2) 0.0263(15)
C75 0.042(3) 0.028(2) 0.032(3) -0.005(2) -0.006(2) 0.003(2)
F75 0.060(2) 0.0268(15) 0.064(2) 0.0057(14) -0.010(2) 0.0018(13)
C76 0.033(3) 0.028(2) 0.024(2) -0.002(2) -0.004(2) 0.003(2)
F76 0.0307(15) 0.0348(15) 0.048(2) 0.0049(13) -0.0059(13) -0.0030(11)
S1 0.0263(6) 0.0259(5) 0.0204(6) -0.0004(4) -0.0046(4) 0.0018(4)
C81 0.035(2) 0.022(2) 0.017(2) -0.003(2) -0.002(2) -0.002(2)
C82 0.035(3) 0.025(2) 0.027(2) -0.005(2) -0.008(2) 0.005(2)
F82 0.0342(15) 0.048(2) 0.034(2) 0.0061(13) -0.0051(12) 0.0070(12)
C83 0.031(3) 0.036(3) 0.035(3) -0.005(2) 0.002(2) -0.004(2)
F83 0.034(2) 0.060(2) 0.044(2) 0.0098(15) 0.0051(14) -0.0036(14)
C84 0.044(3) 0.037(3) 0.026(3) 0.007(2) -0.003(2) -0.008(2)
F84 0.055(2) 0.059(2) 0.039(2) 0.0236(15) -0.0022(15) -0.013(2)
C85 0.040(3) 0.031(2) 0.029(3) 0.003(2) -0.011(2) -0.003(2)
F85 0.049(2) 0.052(2) 0.044(2) 0.0152(14) -0.0150(15) 0.0026(14)
C86 0.029(2) 0.029(2) 0.028(2) -0.007(2) -0.003(2) -0.003(2)
F86 0.0332(15) 0.047(2) 0.036(2) 0.0015(13) -0.0077(12) 0.0003(12)
C91 0.028(2) 0.027(2) 0.018(2) -0.003(2) -0.007(2) 0.002(2)
C92 0.028(2) 0.036(3) 0.025(2) -0.003(2) -0.003(2) 0.000(2)
F92 0.0303(15) 0.049(2) 0.046(2) 0.0081(14) -0.0007(13) -0.0095(13)
C93 0.056(3) 0.029(3) 0.030(3) 0.004(2) -0.006(2) -0.006(2)
F93 0.076(2) 0.042(2) 0.051(2) 0.0169(15) -0.008(2) -0.015(2)
C94 0.056(3) 0.034(3) 0.031(3) -0.001(2) -0.013(2) 0.012(2)
F94 0.087(3) 0.043(2) 0.062(2) 0.013(2) -0.024(2) 0.021(2)
C95 0.039(3) 0.044(3) 0.029(3) -0.006(2) -0.014(2) 0.015(2)
F95 0.041(2) 0.067(2) 0.049(2) -0.004(2) -0.0187(15) 0.0213(15)
C96 0.038(3) 0.032(2) 0.022(2) -0.007(2) -0.012(2) 0.003(2)
F96 0.0277(14) 0.045(2) 0.036(2) -0.0008(12) -0.0066(12) -0.0046(12)
S2A 0.0419(13) 0.0301(10) 0.0476(13) 0.0090(9) -0.0073(10) 0.0021(8)
O1A 0.097(8) 0.052(6) 0.086(6) 0.009(4) -0.059(5) -0.003(4)
O2A 0.048(6) 0.056(8) 0.068(7) -0.009(5) 0.002(5) 0.010(5)
O3A 0.071(4) 0.080(5) 0.089(6) 0.045(4) 0.026(4) 0.017(3)
C3A 0.072(6) 0.052(5) 0.061(6) -0.011(5) -0.026(5) 0.008(5)
F1A 0.170(12) 0.144(10) 0.231(15) -0.111(9) -0.164(11) 0.065(8)
F2A 0.134(8) 0.067(5) 0.135(9) -0.049(5) -0.053(6) 0.049(5)
F3A 0.160(7) 0.072(4) 0.146(9) 0.021(5) -0.022(7) -0.068(5)
S2B 0.051(5) 0.043(5) 0.045(6) -0.001(4) -0.020(4) 0.000(4)
O1B 0.007(12) 0.035(16) 0.131(35) 0.001(19) -0.014(15) -0.006(10)
O2B 0.098(38) 0.011(18) 0.069(27) 0.000(15) 0.001(22) 0.031(19)
O3B 0.117(28) 0.159(34) 0.055(20) 0.090(23) 0.045(17) 0.073(25)
C3B 0.041(19) 0.117(35) 0.046(23) 0.019(23) 0.010(18) 0.025(21)
F1B 0.114(30) 0.040(12) 0.074(19) -0.010(12) -0.050(18) -0.007(13)
F2B 0.073(16) 0.080(21) 0.091(23) -0.049(17) -0.009(15) 0.021(15)
F3B 0.203(53) 0.337(70) 0.068(23) 0.092(33) 0.060(26) 0.134(49)
C4 0.058(4) 0.069(4) 0.061(4) 0.000(3) 0.000(3) -0.001(3)
ClA 0.0602(9) 0.0677(10) 0.0557(9) 0.0091(8) -0.0040(8) -0.0062(8)
ClB 0.103(2) 0.0729(12) 0.109(2) 0.0198(11) -0.0142(13) 0.0190(11)

loop_
_atom_site_label
_atom_site_type_symbol
_atom_site_fract_x
_atom_site_fract_y
_atom_site_fract_z
_atom_site_U_iso_or_equiv
_atom_site_thermal_displace_type
_atom_site_occupancy
_atom_site_calc_flag
_atom_site_refinement_flags
_atom_site_disorder_group
Pt Pt 0.236396(14) 0.176854(11) 0.216313(10) 0.02227(6) Uani 1 d . .
Pd Pd 0.27264(3) 0.31439(2) 0.41649(2) 0.02479(8) Uani 1 d . .
N1 N 0.3841(3) 0.3794(2) 0.3210(2) 0.0277(8) Uani 1 d . .
C51 C 0.4245(4) 0.3512(3) 0.2480(3) 0.0323(10) Uani 1 d . .
H51 H 0.4002(4) 0.2930(3) 0.2338(3) 0.039 Uiso 1 calc R .
C52 C 0.5005(4) 0.4023(3) 0.1910(3) 0.0388(12) Uani 1 d . .
H52 H 0.5276(4) 0.3790(3) 0.1394(3) 0.047 Uiso 1 calc R .
C53 C 0.5358(4) 0.4865(4) 0.2102(3) 0.0415(12) Uani 1 d . .
H53 H 0.5878(4) 0.5223(4) 0.1719(3) 0.050 Uiso 1 calc R .
C54 C 0.4947(4) 0.5200(3) 0.2871(3) 0.0371(11) Uani 1 d . .
C55 C 0.5236(5) 0.6077(3) 0.3127(4) 0.0491(14) Uani 1 d . .
H55 H 0.5735(5) 0.6472(3) 0.2764(4) 0.059 Uiso 1 calc R .
C56 C 0.4816(5) 0.6360(3) 0.3874(4) 0.0495(14) Uani 1 d . .
H56 H 0.5014(5) 0.6953(3) 0.4024(4) 0.059 Uiso 1 calc R .
C57 C 0.4077(4) 0.5779(3) 0.4444(3) 0.0413(12) Uani 1 d . .
C58 C 0.3646(5) 0.6011(4) 0.5234(4) 0.053(2) Uani 1 d . .
H58 H 0.3823(5) 0.6592(4) 0.5418(4) 0.064 Uiso 1 calc R .
C59 C 0.2970(5) 0.5400(4) 0.5740(3) 0.0504(14) Uani 1 d . .
H59 H 0.2672(5) 0.5557(4) 0.6275(3) 0.061 Uiso 1 calc R .
C60 C 0.2721(4) 0.4550(3) 0.5465(3) 0.0420(12) Uani 1 d . .
H60 H 0.2253(4) 0.4130(3) 0.5823(3) 0.050 Uiso 1 calc R .
C61 C 0.3790(4) 0.4910(3) 0.4207(3) 0.0322(11) Uani 1 d . .
C62 C 0.4205(4) 0.4623(3) 0.3407(3) 0.0299(10) Uani 1 d . .
N2 N 0.3114(3) 0.4299(2) 0.4717(2) 0.0318(9) Uani 1 d . .
P1 P 0.23709(10) 0.16397(8) 0.08661(7) 0.0270(3) Uani 1 d . .
C1 C 0.1292(4) 0.2453(3) 0.0624(3) 0.0340(11) Uani 1 d . .
H1A H 0.1503(4) 0.2621(3) 0.0054(3) 0.041 Uiso 1 calc R .
H1B H 0.0538(4) 0.2147(3) 0.0732(3) 0.041 Uiso 1 calc R .
C2 C 0.1190(4) 0.3336(3) 0.1103(3) 0.0321(10) Uani 1 d . .
H2A H 0.0503(4) 0.3707(3) 0.1044(3) 0.039 Uiso 1 calc R .
H2B H 0.1877(4) 0.3721(3) 0.0917(3) 0.039 Uiso 1 calc R .
C11 C 0.1908(4) 0.0541(3) 0.0580(3) 0.0313(10) Uani 1 d . .
C12 C 0.2228(4) 0.0251(4) -0.0201(3) 0.0408(12) Uani 1 d . .
H12 H 0.2755(4) 0.0602(4) -0.0584(3) 0.049 Uiso 1 calc R .
C13 C 0.1767(5) -0.0554(4) -0.0411(3) 0.0526(15) Uani 1 d . .
H13 H 0.1971(5) -0.0754(4) -0.0941(3) 0.063 Uiso 1 calc R .
C14 C 0.1018(5) -0.1060(4) 0.0148(4) 0.0530(15) Uani 1 d . .
H14 H 0.0723(5) -0.1621(4) 0.0005(4) 0.064 Uiso 1 calc R .
C15 C 0.0692(6) -0.0771(4) 0.0902(4) 0.057(2) Uani 1 d . .
H15 H 0.0156(6) -0.1120(4) 0.1280(4) 0.068 Uiso 1 calc R .
C16 C 0.1136(5) 0.0027(4) 0.1121(3) 0.0447(13) Uani 1 d . .
H16 H 0.0907(5) 0.0224(4) 0.1651(3) 0.054 Uiso 1 calc R .
C21 C 0.3726(4) 0.1899(3) 0.0188(3) 0.0302(10) Uani 1 d . .
C22 C 0.3880(5) 0.2708(4) -0.0271(3) 0.0452(13) Uani 1 d . .
H22 H 0.3259(5) 0.3140(4) -0.0250(3) 0.054 Uiso 1 calc R .
C23 C 0.4937(5) 0.2887(4) -0.0761(4) 0.058(2) Uani 1 d . .
H23 H 0.5036(5) 0.3446(4) -0.1073(4) 0.070 Uiso 1 calc R .
C24 C 0.5835(5) 0.2282(4) -0.0806(3) 0.0499(14) Uani 1 d . .
H24 H 0.6559(5) 0.2420(4) -0.1140(3) 0.060 Uiso 1 calc R .
C25 C 0.5690(4) 0.1458(4) -0.0359(3) 0.0441(13) Uani 1 d . .
H25 H 0.6311(4) 0.1022(4) -0.0394(3) 0.053 Uiso 1 calc R .
C26 C 0.4644(4) 0.1277(3) 0.0134(3) 0.0356(11) Uani 1 d . .
H26 H 0.4549(4) 0.0717(3) 0.0443(3) 0.043 Uiso 1 calc R .
P2 P 0.10657(10) 0.29741(8) 0.21397(7) 0.0262(2) Uani 1 d . .
C31 C 0.1159(4) 0.4033(3) 0.2662(3) 0.0293(10) Uani 1 d . .
C32 C 0.1916(4) 0.4729(3) 0.2306(3) 0.0364(11) Uani 1 d . .
H32 H 0.2362(4) 0.4654(3) 0.1784(3) 0.044 Uiso 1 calc R .
C33 C 0.2017(5) 0.5522(3) 0.2708(4) 0.0486(14) Uani 1 d . .
H33 H 0.2536(5) 0.5991(3) 0.2467(4) 0.058 Uiso 1 calc R .
C34 C 0.1357(5) 0.5635(4) 0.3468(4) 0.054(2) Uani 1 d . .
H34 H 0.1424(5) 0.6181(4) 0.3747(4) 0.065 Uiso 1 calc R .
C35 C 0.0617(5) 0.4966(4) 0.3811(3) 0.0527(15) Uani 1 d . .
H35 H 0.0168(5) 0.5052(4) 0.4330(3) 0.063 Uiso 1 calc R .
C36 C 0.0500(5) 0.4156(4) 0.3419(3) 0.0419(12) Uani 1 d . .
H36 H -0.0024(5) 0.3694(4) 0.3667(3) 0.050 Uiso 1 calc R .
C41 C -0.0388(4) 0.2569(3) 0.2484(3) 0.0308(10) Uani 1 d . .
C42 C -0.0611(4) 0.1688(3) 0.2811(3) 0.0423(12) Uani 1 d . .
H42 H 0.0010(4) 0.1292(3) 0.2879(3) 0.051 Uiso 1 calc R .
C43 C -0.1709(5) 0.1376(4) 0.3041(4) 0.059(2) Uani 1 d . .
H43 H -0.1845(5) 0.0766(4) 0.3263(4) 0.070 Uiso 1 calc R .
C44 C -0.2627(5) 0.1949(4) 0.2948(4) 0.058(2) Uani 1 d . .
H44 H -0.3390(5) 0.1731(4) 0.3101(4) 0.070 Uiso 1 calc R .
C45 C -0.2426(5) 0.2826(4) 0.2638(4) 0.0546(15) Uani 1 d . .
H45 H -0.3054(5) 0.3221(4) 0.2580(4) 0.066 Uiso 1 calc R .
C46 C -0.1317(4) 0.3147(4) 0.2406(3) 0.0451(13) Uani 1 d . .
H46 H -0.1187(4) 0.3761(4) 0.2194(3) 0.054 Uiso 1 calc R .
C71 C 0.3478(4) 0.0623(3) 0.2167(2) 0.0254(9) Uani 1 d . .
C72 C 0.4655(4) 0.0687(3) 0.2027(3) 0.0294(10) Uani 1 d . .
F72 F 0.5161(2) 0.1516(2) 0.1807(2) 0.0371(6) Uani 1 d . .
C73 C 0.5383(4) -0.0051(3) 0.2121(3) 0.0322(11) Uani 1 d . .
F73 F 0.6520(2) 0.0065(2) 0.2004(2) 0.0473(7) Uani 1 d . .
C74 C 0.4929(4) -0.0914(3) 0.2343(3) 0.0351(11) Uani 1 d . .
F74 F 0.5623(3) -0.1642(2) 0.2428(2) 0.0545(8) Uani 1 d . .
C75 C 0.3761(4) -0.1015(3) 0.2494(3) 0.0343(11) Uani 1 d . .
F75 F 0.3315(3) -0.1852(2) 0.2738(2) 0.0508(8) Uani 1 d . .
C76 C 0.3066(4) -0.0259(3) 0.2410(3) 0.0286(10) Uani 1 d . .
F76 F 0.1929(2) -0.0393(2) 0.2613(2) 0.0383(6) Uani 1 d . .
S1 S 0.20620(9) 0.19284(7) 0.35576(6) 0.0243(2) Uani 1 d . .
C81 C 0.1869(4) 0.2526(3) 0.5164(2) 0.0253(9) Uani 1 d . .
C82 C 0.0691(4) 0.2497(3) 0.5435(3) 0.0290(10) Uani 1 d . .
F82 F 0.0001(2) 0.2988(2) 0.5043(2) 0.0397(6) Uani 1 d . .
C83 C 0.0165(4) 0.1994(3) 0.6095(3) 0.0353(11) Uani 1 d . .
F83 F -0.0980(2) 0.2010(2) 0.6349(2) 0.0485(7) Uani 1 d . .
C84 C 0.0826(4) 0.1473(3) 0.6513(3) 0.0366(11) Uani 1 d . .
F84 F 0.0332(3) 0.0979(2) 0.7157(2) 0.0526(8) Uani 1 d . .
C85 C 0.2002(4) 0.1484(3) 0.6273(3) 0.0328(11) Uani 1 d . .
F85 F 0.2647(2) 0.0990(2) 0.6686(2) 0.0481(7) Uani 1 d . .
C86 C 0.2498(4) 0.2008(3) 0.5617(3) 0.0289(10) Uani 1 d . .
F86 F 0.3658(2) 0.1990(2) 0.5397(2) 0.0389(6) Uani 1 d . .
C91 C 0.2616(4) 0.0917(3) 0.3959(2) 0.0240(9) Uani 1 d . .
C92 C 0.1883(4) 0.0210(3) 0.4302(3) 0.0301(10) Uani 1 d . .
F92 F 0.0764(2) 0.0290(2) 0.4312(2) 0.0428(7) Uani 1 d . .
C93 C 0.2279(5) -0.0581(3) 0.4623(3) 0.0391(12) Uani 1 d . .
F93 F 0.1561(3) -0.1238(2) 0.4974(2) 0.0574(9) Uani 1 d . .
C94 C 0.3440(5) -0.0699(3) 0.4586(3) 0.0403(12) Uani 1 d . .
F94 F 0.3846(3) -0.1475(2) 0.4886(2) 0.0636(9) Uani 1 d . .
C95 C 0.4189(4) -0.0018(3) 0.4233(3) 0.0362(11) Uani 1 d . .
F95 F 0.5319(2) -0.0132(2) 0.4182(2) 0.0513(8) Uani 1 d . .
C96 C 0.3767(4) 0.0785(3) 0.3947(3) 0.0296(10) Uani 1 d . .
F96 F 0.4521(2) 0.1445(2) 0.3624(2) 0.0362(6) Uani 1 d . .
S2A S 0.8511(2) 0.57489(14) 0.16664(15) 0.0405(6) Uani 0.797(7) d PD 1
O1A O 0.7779(9) 0.6018(9) 0.1130(7) 0.073(4) Uani 0.797(7) d PD 1
O2A O 0.9533(9) 0.5226(6) 0.1319(8) 0.060(4) Uani 0.797(7) d PD 1
O3A O 0.7904(7) 0.5424(5) 0.2419(4) 0.089(3) Uani 0.797(7) d PD 1
C3A C 0.9080(8) 0.6854(6) 0.1846(6) 0.060(2) Uani 0.797(7) d PD 1
F1A F 0.9714(11) 0.6734(9) 0.2368(10) 0.162(7) Uani 0.797(7) d PD 1
F2A F 0.8293(8) 0.7480(6) 0.2094(7) 0.108(4) Uani 0.797(7) d PD 1
F3A F 0.9663(8) 0.7210(5) 0.1167(5) 0.127(4) Uani 0.797(7) d PD 1
S2B S 0.8963(8) 0.6069(6) 0.1315(6) 0.045(3) Uani 0.203(7) d PD 2
O1B O 0.7794(17) 0.5896(27) 0.1287(22) 0.058(13) Uani 0.203(7) d PD 2
O2B O 0.9626(31) 0.5241(17) 0.1427(25) 0.063(18) Uani 0.203(7) d PD 2
O3B O 0.9554(23) 0.6783(18) 0.0820(15) 0.124(18) Uani 0.203(7) d PD 2
C3B C 0.8764(22) 0.6579(19) 0.2291(12) 0.072(13) Uani 0.203(7) d PD 2
F1B F 0.9733(27) 0.6925(23) 0.2350(19) 0.071(11) Uani 0.203(7) d PD 2
F2B F 0.7937(26) 0.7200(18) 0.2418(18) 0.082(11) Uani 0.203(7) d PD 2
F3B F 0.8340(31) 0.5916(22) 0.2794(15) 0.222(32) Uani 0.203(7) d PD 2
C4 C 0.7975(5) 0.4311(4) -0.0091(4) 0.065(2) Uani 1 d . .
H4A H 0.8438(5) 0.4142(4) -0.0618(4) 0.078 Uiso 1 calc R .
H4B H 0.8380(5) 0.4806(4) 0.0114(4) 0.078 Uiso 1 calc R .
ClA Cl 0.66077(14) 0.47387(11) -0.01888(9) 0.0628(4) Uani 1 d . .
ClB Cl 0.7860(2) 0.33499(14) 0.05376(14) 0.0971(7) Uani 1 d . .

loop_
_atom_type_symbol
_atom_type_description
_atom_type_scat_dispersion_real
_atom_type_scat_dispersion_imag
_atom_type_scat_source
C C 0.0033 0.0016 'International Tables Vol C Tables 4.2.6.8 and 6.1.1.4'
H H 0.0000 0.0000 'International Tables Vol C Tables 4.2.6.8 and 6.1.1.4'
N N 0.0061 0.0033 'International Tables Vol C Tables 4.2.6.8 and 6.1.1.4'
O O 0.0106 0.0060 'International Tables Vol C Tables 4.2.6.8 and 6.1.1.4'
F F 0.0171 0.0103 'International Tables Vol C Tables 4.2.6.8 and 6.1.1.4'
P P 0.1023 0.0942 'International Tables Vol C Tables 4.2.6.8 and 6.1.1.4'
S S 0.1246 0.1234 'International Tables Vol C Tables 4.2.6.8 and 6.1.1.4'
Pd Pd -0.9988 1.0072 'International Tables Vol C Tables 4.2.6.8 and 6.1.1.4'
Pt Pt -1.7033 8.3905 'International Tables Vol C Tables 4.2.6.8 and 6.1.1.4'
Cl Cl 0.1484 0.1585 'International Tables Vol C Tables 4.2.6.8 and 6.1.1.4'

loop_
_geom_angle_atom_site_label_1
_geom_angle_atom_site_label_2
_geom_angle_atom_site_label_3
_geom_angle
_geom_angle_site_symmetry_1
_geom_angle_site_symmetry_3
_geom_angle_publ_flag
C71 Pt P1 93.23(13) . . ?
C71 Pt P2 176.79(12) . . ?
P1 Pt P2 85.26(7) . . ?
C71 Pt S1 92.49(13) . . ?
P1 Pt S1 171.70(4) . . ?
P2 Pt S1 88.73(7) . . ?
C71 Pt Pd 101.53(12) . . ?
P1 Pt Pd 155.34(4) . . ?
P2 Pt Pd 80.86(5) . . ?
S1 Pt Pd 27.22(3) . . ?
C81 Pd N2 94.4(2) . . ?
C81 Pd N1 170.9(2) . . ?
N2 Pd N1 80.54(15) . . ?
C81 Pd S1 84.18(13) . . ?
N2 Pd S1 172.78(11) . . ?
N1 Pd S1 101.74(11) . . ?
C81 Pd F86 50.82(14) . . ?
N2 Pd F86 86.67(12) . . ?
N1 Pd F86 120.87(11) . . ?
S1 Pd F86 97.84(7) . . ?
C81 Pd Pt 112.22(12) . . ?
N2 Pd Pt 151.89(11) . . ?
N1 Pd Pt 74.13(11) . . ?
S1 Pd Pt 28.11(4) . . ?
F86 Pd Pt 116.71(6) . . ?
C51 N1 C62 117.7(4) . . ?
C51 N1 Pd 130.2(3) . . ?
C62 N1 Pd 112.1(3) . . ?
N1 C51 C52 123.4(4) . . ?
N1 C51 H51 118.3(3) . . ?
C52 C51 H51 118.3(3) . . ?
C53 C52 C51 119.1(5) . . ?
C53 C52 H52 120.5(3) . . ?
C51 C52 H52 120.5(3) . . ?
C52 C53 C54 119.7(5) . . ?
C52 C53 H53 120.2(3) . . ?
C54 C53 H53 120.2(3) . . ?
C62 C54 C53 116.8(4) . . ?
C62 C54 C55 119.0(5) . . ?
C53 C54 C55 124.2(5) . . ?
C56 C55 C54 121.5(5) . . ?
C56 C55 H55 119.3(3) . . ?
C54 C55 H55 119.3(3) . . ?
C55 C56 C57 121.1(5) . . ?
C55 C56 H56 119.4(3) . . ?
C57 C56 H56 119.4(3) . . ?
C58 C57 C61 117.5(5) . . ?
C58 C57 C56 124.2(5) . . ?
C61 C57 C56 118.3(5) . . ?
C59 C58 C57 120.0(5) . . ?
C59 C58 H58 120.0(3) . . ?
C57 C58 H58 120.0(3) . . ?
C58 C59 C60 119.5(5) . . ?
C58 C59 H59 120.3(3) . . ?
C60 C59 H59 120.3(3) . . ?
N2 C60 C59 122.6(5) . . ?
N2 C60 H60 118.7(3) . . ?
C59 C60 H60 118.7(3) . . ?
N2 C61 C57 122.3(4) . . ?
N2 C61 C62 117.1(4) . . ?
C57 C61 C62 120.6(4) . . ?
N1 C62 C54 123.3(4) . . ?
N1 C62 C61 117.2(4) . . ?
C54 C62 C61 119.4(4) . . ?
C60 N2 C61 118.1(4) . . ?
C60 N2 Pd 128.8(3) . . ?
C61 N2 Pd 112.8(3) . . ?
C11 P1 C21 107.0(2) . . ?
C11 P1 C1 102.1(2) . . ?
C21 P1 C1 107.1(2) . . ?
C11 P1 Pt 116.1(2) . . ?
C21 P1 Pt 115.18(15) . . ?
C1 P1 Pt 108.3(2) . . ?
C2 C1 P1 111.7(3) . . ?
C2 C1 H1A 109.3(3) . . ?
P1 C1 H1A 109.3(2) . . ?
C2 C1 H1B 109.3(3) . . ?
P1 C1 H1B 109.3(2) . . ?
H1A C1 H1B 107.9 . . ?
C1 C2 P2 107.3(3) . . ?
C1 C2 H2A 110.3(2) . . ?
P2 C2 H2A 110.3(2) . . ?
C1 C2 H2B 110.3(3) . . ?
P2 C2 H2B 110.3(2) . . ?
H2A C2 H2B 108.5 . . ?
C16 C11 C12 119.2(4) . . ?
C16 C11 P1 119.2(4) . . ?
C12 C11 P1 121.2(4) . . ?
C13 C12 C11 119.3(5) . . ?
C13 C12 H12 120.4(3) . . ?
C11 C12 H12 120.4(3) . . ?
C14 C13 C12 119.9(5) . . ?
C14 C13 H13 120.1(3) . . ?
C12 C13 H13 120.1(3) . . ?
C15 C14 C13 120.8(5) . . ?
C15 C14 H14 119.6(4) . . ?
C13 C14 H14 119.6(3) . . ?
C14 C15 C16 120.2(6) . . ?
C14 C15 H15 119.9(4) . . ?
C16 C15 H15 119.9(3) . . ?
C11 C16 C15 120.6(5) . . ?
C11 C16 H16 119.7(3) . . ?
C15 C16 H16 119.7(3) . . ?
C22 C21 C26 118.5(5) . . ?
C22 C21 P1 122.1(4) . . ?
C26 C21 P1 119.4(4) . . ?
C23 C22 C21 120.0(5) . . ?
C23 C22 H22 120.0(3) . . ?
C21 C22 H22 120.0(3) . . ?
C24 C23 C22 121.3(5) . . ?
C24 C23 H23 119.4(3) . . ?
C22 C23 H23 119.4(3) . . ?
C23 C24 C25 119.6(5) . . ?
C23 C24 H24 120.2(3) . . ?
C25 C24 H24 120.2(3) . . ?
C26 C25 C24 119.5(5) . . ?
C26 C25 H25 120.2(3) . . ?
C24 C25 H25 120.2(3) . . ?
C25 C26 C21 121.1(5) . . ?
C25 C26 H26 119.4(3) . . ?
C21 C26 H26 119.4(3) . . ?
C41 P2 C31 106.6(2) . . ?
C41 P2 C2 105.7(2) . . ?
C31 P2 C2 105.8(2) . . ?
C41 P2 Pt 110.3(2) . . ?
C31 P2 Pt 120.21(15) . . ?
C2 P2 Pt 107.4(2) . . ?
C36 C31 C32 119.4(4) . . ?
C36 C31 P2 120.7(4) . . ?
C32 C31 P2 120.0(3) . . ?
C33 C32 C31 120.3(5) . . ?
C33 C32 H32 119.9(3) . . ?
C31 C32 H32 119.9(3) . . ?
C32 C33 C34 119.8(5) . . ?
C32 C33 H33 120.1(3) . . ?
C34 C33 H33 120.1(3) . . ?
C35 C34 C33 120.0(5) . . ?
C35 C34 H34 120.0(3) . . ?
C33 C34 H34 120.0(3) . . ?
C34 C35 C36 121.5(5) . . ?
C34 C35 H35 119.2(3) . . ?
C36 C35 H35 119.2(3) . . ?
C31 C36 C35 119.1(5) . . ?
C31 C36 H36 120.5(3) . . ?
C35 C36 H36 120.5(3) . . ?
C42 C41 C46 118.3(4) . . ?
C42 C41 P2 121.7(4) . . ?
C46 C41 P2 120.0(4) . . ?
C43 C42 C41 121.3(5) . . ?
C43 C42 H42 119.4(3) . . ?
C41 C42 H42 119.4(3) . . ?
C42 C43 C44 120.0(5) . . ?
C42 C43 H43 120.0(3) . . ?
C44 C43 H43 120.0(3) . . ?
C45 C44 C43 119.6(5) . . ?
C45 C44 H44 120.2(3) . . ?
C43 C44 H44 120.2(3) . . ?
C44 C45 C46 120.6(5) . . ?
C44 C45 H45 119.7(3) . . ?
C46 C45 H45 119.7(3) . . ?
C45 C46 C41 120.1(5) . . ?
C45 C46 H46 119.9(3) . . ?
C41 C46 H46 119.9(3) . . ?
C72 C71 C76 114.3(4) . . ?
C72 C71 Pt 123.8(3) . . ?
C76 C71 Pt 121.4(3) . . ?
F72 C72 C71 120.0(4) . . ?
F72 C72 C73 116.1(4) . . ?
C71 C72 C73 123.8(4) . . ?
F73 C73 C74 119.8(4) . . ?
F73 C73 C72 120.9(4) . . ?
C74 C73 C72 119.3(4) . . ?
F74 C74 C75 120.6(4) . . ?
F74 C74 C73 120.2(4) . . ?
C75 C74 C73 119.2(4) . . ?
F75 C75 C74 119.2(4) . . ?
F75 C75 C76 121.2(4) . . ?
C74 C75 C76 119.6(4) . . ?
F76 C76 C75 116.5(4) . . ?
F76 C76 C71 119.7(4) . . ?
C75 C76 C71 123.7(4) . . ?
C91 S1 Pd 104.29(14) . . ?
C91 S1 Pt 108.40(15) . . ?
Pd S1 Pt 124.67(6) . . ?
C82 C81 C86 114.9(4) . . ?
C82 C81 Pd 126.9(3) . . ?
C86 C81 Pd 118.0(3) . . ?
F82 C82 C83 117.0(4) . . ?
F82 C82 C81 119.6(4) . . ?
C83 C82 C81 123.3(4) . . ?
F83 C83 C82 121.2(4) . . ?
F83 C83 C84 119.3(4) . . ?
C82 C83 C84 119.6(4) . . ?
F84 C84 C85 120.0(4) . . ?
F84 C84 C83 120.6(4) . . ?
C85 C84 C83 119.4(4) . . ?
F85 C85 C86 121.1(4) . . ?
F85 C85 C84 119.5(4) . . ?
C86 C85 C84 119.4(4) . . ?
F86 C86 C85 117.3(4) . . ?
F86 C86 C81 119.3(4) . . ?
C85 C86 C81 123.4(4) . . ?
C86 F86 Pd 71.7(2) . . ?
C96 C91 C92 117.0(4) . . ?
C96 C91 S1 122.9(3) . . ?
C92 C91 S1 120.2(3) . . ?
F92 C92 C93 118.6(4) . . ?
F92 C92 C91 119.6(4) . . ?
C93 C92 C91 121.8(4) . . ?
F93 C93 C92 121.1(5) . . ?
F93 C93 C94 119.2(4) . . ?
C92 C93 C94 119.7(4) . . ?
F94 C94 C95 119.7(5) . . ?
F94 C94 C93 120.6(5) . . ?
C95 C94 C93 119.8(4) . . ?
F95 C95 C96 120.2(5) . . ?
F95 C95 C94 120.3(4) . . ?
C96 C95 C94 119.5(4) . . ?
F96 C96 C95 117.9(4) . . ?
F96 C96 C91 119.9(4) . . ?
C95 C96 C91 122.1(4) . . ?
O3A S2A O2A 115.9(6) . . ?
O3A S2A O1A 114.0(6) . . ?
O2A S2A O1A 115.2(7) . . ?
O3A S2A C3A 104.9(5) . . ?
O2A S2A C3A 102.4(6) . . ?
O1A S2A C3A 102.0(6) . . ?
F2A C3A F1A 108.9(9) . . ?
F2A C3A F3A 103.7(9) . . ?
F1A C3A F3A 112.4(11) . . ?
F2A C3A S2A 113.5(7) . . ?
F1A C3A S2A 109.5(8) . . ?
F3A C3A S2A 108.9(6) . . ?
O3B S2B O1B 118.7(16) . . ?
O3B S2B O2B 116.6(15) . . ?
O1B S2B O2B 114.1(16) . . ?
O3B S2B C3B 101.5(15) . . ?
O1B S2B C3B 101.0(15) . . ?
O2B S2B C3B 100.4(17) . . ?
F1B C3B F2B 111.7(23) . . ?
F1B C3B F3B 117.4(26) . . ?
F2B C3B F3B 101.7(20) . . ?
F1B C3B S2B 108.3(18) . . ?
F2B C3B S2B 112.3(19) . . ?
F3B C3B S2B 105.3(20) . . ?
ClB C4 ClA 111.5(4) . . ?
ClB C4 H4A 109.3(2) . . ?
ClA C4 H4A 109.3(2) . . ?
ClB C4 H4B 109.3(2) . . ?
ClA C4 H4B 109.3(2) . . ?
H4A C4 H4B 108.0 . . ?

loop_
_geom_bond_atom_site_label_1
_geom_bond_atom_site_label_2
_geom_bond_distance
_geom_bond_site_symmetry_2
_geom_bond_publ_flag
Pt C71 2.091(4) . ?
Pt P1 2.2647(15) . ?
Pt P2 2.301(2) . ?
Pt S1 2.385(2) . ?
Pt Pd 4.164(2) . ?
Pd C81 2.002(4) . ?
Pd N2 2.057(4) . ?
Pd N1 2.094(4) . ?
Pd S1 2.316(2) . ?
Pd F86 3.055(3) . ?
N1 C51 1.323(6) . ?
N1 C62 1.359(6) . ?
C51 C52 1.391(6) . ?
C51 H51 0.95 . ?
C52 C53 1.368(7) . ?
C52 H52 0.95 . ?
C53 C54 1.411(7) . ?
C53 H53 0.95 . ?
C54 C62 1.401(6) . ?
C54 C55 1.427(7) . ?
C55 C56 1.354(8) . ?
C55 H55 0.95 . ?
C56 C57 1.433(7) . ?
C56 H56 0.95 . ?
C57 C58 1.400(8) . ?
C57 C61 1.403(6) . ?
C58 C59 1.367(8) . ?
C58 H58 0.95 . ?
C59 C60 1.390(7) . ?
C59 H59 0.95 . ?
C60 N2 1.336(6) . ?
C60 H60 0.95 . ?
C61 N2 1.371(6) . ?
C61 C62 1.436(7) . ?
P1 C11 1.808(5) . ?
P1 C21 1.816(5) . ?
P1 C1 1.827(4) . ?
C1 C2 1.525(6) . ?
C1 H1A 0.99 . ?
C1 H1B 0.99 . ?
C2 P2 1.834(5) . ?
C2 H2A 0.99 . ?
C2 H2B 0.99 . ?
C11 C16 1.373(7) . ?
C11 C12 1.397(7) . ?
C12 C13 1.389(7) . ?
C12 H12 0.95 . ?
C13 C14 1.369(8) . ?
C13 H13 0.95 . ?
C14 C15 1.355(8) . ?
C14 H14 0.95 . ?
C15 C16 1.376(7) . ?
C15 H15 0.95 . ?
C16 H16 0.95 . ?
C21 C22 1.384(7) . ?
C21 C26 1.385(6) . ?
C22 C23 1.382(8) . ?
C22 H22 0.95 . ?
C23 C24 1.353(8) . ?
C23 H23 0.95 . ?
C24 C25 1.390(8) . ?
C24 H24 0.95 . ?
C25 C26 1.374(7) . ?
C25 H25 0.95 . ?
C26 H26 0.95 . ?
P2 C41 1.811(5) . ?
P2 C31 1.815(5) . ?
C31 C36 1.386(7) . ?
C31 C32 1.402(7) . ?
C32 C33 1.378(7) . ?
C32 H32 0.95 . ?
C33 C34 1.389(8) . ?
C33 H33 0.95 . ?
C34 C35 1.355(8) . ?
C34 H34 0.95 . ?
C35 C36 1.392(7) . ?
C35 H35 0.95 . ?
C36 H36 0.95 . ?
C41 C42 1.380(7) . ?
C41 C46 1.397(6) . ?
C42 C43 1.367(7) . ?
C42 H42 0.95 . ?
C43 C44 1.389(8) . ?
C43 H43 0.95 . ?
C44 C45 1.363(8) . ?
C44 H44 0.95 . ?
C45 C46 1.383(7) . ?
C45 H45 0.95 . ?
C46 H46 0.95 . ?
C71 C72 1.378(6) . ?
C71 C76 1.391(6) . ?
C72 F72 1.357(5) . ?
C72 C73 1.383(6) . ?
C73 F73 1.343(5) . ?
C73 C74 1.377(7) . ?
C74 F74 1.343(5) . ?
C74 C75 1.371(7) . ?
C75 F75 1.347(5) . ?
C75 C76 1.375(6) . ?
C76 F76 1.343(5) . ?
S1 C91 1.769(4) . ?
C81 C82 1.381(6) . ?
C81 C86 1.393(6) . ?
C82 F82 1.354(5) . ?
C82 C83 1.373(6) . ?
C83 F83 1.340(5) . ?
C83 C84 1.379(7) . ?
C84 F84 1.335(5) . ?
C84 C85 1.374(7) . ?
C85 F85 1.342(5) . ?
C85 C86 1.373(6) . ?
C86 F86 1.352(5) . ?
C91 C96 1.379(6) . ?
C91 C92 1.390(6) . ?
C92 F92 1.335(5) . ?
C92 C93 1.370(6) . ?
C93 F93 1.332(6) . ?
C93 C94 1.380(7) . ?
C94 F94 1.343(5) . ?
C94 C95 1.378(7) . ?
C95 F95 1.339(5) . ?
C95 C96 1.371(6) . ?
C96 F96 1.348(5) . ?
S2A O3A 1.417(8) . ?
S2A O2A 1.439(8) . ?
S2A O1A 1.452(10) . ?
S2A C3A 1.807(8) . ?
C3A F2A 1.296(10) . ?
C3A F1A 1.311(12) . ?
C3A F3A 1.325(12) . ?
S2B O3B 1.42(2) . ?
S2B O1B 1.44(2) . ?
S2B O2B 1.45(2) . ?
S2B C3B 1.83(2) . ?
C3B F1B 1.30(2) . ?
C3B F2B 1.30(2) . ?
C3B F3B 1.31(2) . ?
C4 ClB 1.724(6) . ?
C4 ClA 1.772(6) . ?
C4 H4A 0.99 . ?
C4 H4B 0.99 . ?
